data_4004077
loop_
_publ_author_name
'Xue, Jie'
'Wang, Ziyu'
'Comstock, Andrew'
'Wang, Zhiyu'
'Sung, Herman H. Y.'
'Williams, Ian D.'
'Sun, Dali'
'Liu, Junwei'
'Lu, Haipeng'

_publ_section_title
;
 Chemical Control of Magnetic Ordering in Hybrid Fe--Cl Layered Double
 Perovskites
;
_journal_issue 6
_journal_name_full 'Chemistry of Materials'
_journal_page_first 2813
_journal_page_last 2823
_journal_paper_doi 10.1021/acs.chemmater.2c00163
_journal_volume 34
_journal_year 2022
_chemical_formula_moiety 'Ag Cl8 In, 2(C4 H14 N2)'
_chemical_formula_sum 'C8 H28 Ag Cl8 In N4'
_chemical_formula_weight 686.63
_space_group_crystal_system triclinic
_space_group_IT_number 2
_space_group_name_Hall '-P 1'
_space_group_name_H-M_alt 'P -1'
_atom_sites_solution_hydrogens geom
_atom_sites_solution_primary dual
_audit_creation_date 2021-09-07
_audit_creation_method
;
Olex2 1.5-alpha
(compiled 2021.08.20 svn.r13c46975 for OlexSys, GUI svn.r6396)
;
_cell_angle_alpha 102.735(7)
_cell_angle_beta 91.155(6)
_cell_angle_gamma 90.898(6)
_cell_formula_units_Z 1
_cell_length_a 7.7161(5)
_cell_length_b 7.8117(7)
_cell_length_c 9.3428(7)
_cell_measurement_reflns_used 2396
_cell_measurement_temperature 173.00(10)
_cell_measurement_theta_max 76.1980
_cell_measurement_theta_min 4.8290
_cell_volume 549.06(7)
_computing_cell_refinement 'CrysAlisPro 1.171.41.93a (Rigaku OD, 2020)'
_computing_data_collection 'CrysAlisPro 1.171.41.93a (Rigaku OD, 2020)'
_computing_data_reduction 'CrysAlisPro 1.171.41.93a (Rigaku OD, 2020)'
_computing_molecular_graphics 'Olex2 1.5-alpha (Dolomanov et al., 2009)'
_computing_publication_material 'Olex2 1.5-alpha (Dolomanov et al., 2009)'
_computing_structure_refinement 'SHELXL 2014/7 (Sheldrick, 2015)'
_computing_structure_solution 'SHELXT 2014/4 (Sheldrick, 2014)'
_diffrn_ambient_environment N~2~
_diffrn_ambient_temperature 173.00(10)
_diffrn_detector 'CCD plate'
_diffrn_detector_area_resol_mean 5.1788
_diffrn_detector_type Atlas
_diffrn_measured_fraction_theta_full 0.990
_diffrn_measured_fraction_theta_max 0.956
_diffrn_measurement_details
;
List of Runs (angles in degrees, time in seconds):

  # Type    Start    End  Width  t~exp~   \w     \q     \k     \f   Frames
--------------------------------------------------------------------------
  1  \w     82.00 108.00   1.00   16.00    --  113.00-111.00   0.00   26
  2  \w    -73.00  35.00   1.00    8.00    --  -40.20  77.00 120.00  108
  3  \w    -62.00  34.00   1.00    8.00    --  -40.20  57.00   0.00   96
  4  \w     52.00  87.00   1.00    8.00    --   40.20-125.00   0.00   35
  5  \w     13.00 111.00   1.00    8.00    --   40.20  57.00-120.00   98
  6  \w     50.00 138.00   1.00   16.00    --  113.00 -61.00 -30.00   88
  7  \w     43.00  78.00   1.00   16.00    --  113.00-111.00   0.00   35
  8  \w    105.00 177.00   1.00   16.00    --  113.00  77.00 -30.00   72
  9  \w    111.00 161.00   1.00   16.00    --  113.00  77.00-180.00   50
 10  \w    104.00 178.00   1.00   16.00    --  113.00  77.00  60.00   74
 11  \w     35.00 108.00   1.00   16.00    --  113.00-111.00 -90.00   73
 12  \w     35.00 107.00   1.00   16.00    --  113.00-111.00-180.00   72
 13  \w     87.00 178.00   1.00   16.00    --  113.00  61.00 120.00   91
 14  \w    105.00 145.00   1.00   16.00    --  113.00  77.00  30.00   40
 15  \w    148.00 174.00   1.00   16.00    --  113.00  77.00  30.00   26
 16  \w     79.00 112.00   1.00   16.00    --  113.00-126.00 119.00   33
;
_diffrn_measurement_device 'kappa diffractometer'
_diffrn_measurement_device_type 'SuperNova, Dual, Cu at home/near, Atlas'
_diffrn_measurement_method '\w scans'
_diffrn_orient_matrix_type 'CrysAlisPro convention (1999,Acta A55,543-557)'
_diffrn_orient_matrix_UB_11 -0.0702436000
_diffrn_orient_matrix_UB_12 0.0490213000
_diffrn_orient_matrix_UB_13 0.1566353000
_diffrn_orient_matrix_UB_21 -0.1867098000
_diffrn_orient_matrix_UB_22 -0.0332652000
_diffrn_orient_matrix_UB_23 -0.0626955000
_diffrn_orient_matrix_UB_31 0.0100124000
_diffrn_orient_matrix_UB_32 -0.1933667000
_diffrn_orient_matrix_UB_33 0.0114192000
_diffrn_radiation_monochromator mirror
_diffrn_radiation_probe x-ray
_diffrn_radiation_type CuK\a
_diffrn_radiation_wavelength 1.54184
_diffrn_reflns_av_R_equivalents 0.0223
_diffrn_reflns_av_unetI/netI 0.0285
_diffrn_reflns_Laue_measured_fraction_full 0.990
_diffrn_reflns_Laue_measured_fraction_max 0.956
_diffrn_reflns_limit_h_max 9
_diffrn_reflns_limit_h_min -8
_diffrn_reflns_limit_k_max 7
_diffrn_reflns_limit_k_min -9
_diffrn_reflns_limit_l_max 11
_diffrn_reflns_limit_l_min -11
_diffrn_reflns_number 3286
_diffrn_reflns_point_group_measured_fraction_full 0.990
_diffrn_reflns_point_group_measured_fraction_max 0.956
_diffrn_reflns_theta_full 67.684
_diffrn_reflns_theta_max 76.182
_diffrn_reflns_theta_min 4.854
_diffrn_source 'micro-focus sealed X-ray tube'
_diffrn_source_current 0.80
_diffrn_source_power 0.040
_diffrn_source_target Cu
_diffrn_source_type 'SuperNova (Cu) X-ray Source'
_diffrn_source_voltage 50
_exptl_absorpt_coefficient_mu 24.505
_exptl_absorpt_correction_T_max 1.00000
_exptl_absorpt_correction_T_min 0.73671
_exptl_absorpt_correction_type multi-scan
_exptl_absorpt_process_details
;
CrysAlisPro 1.171.41.93a (Rigaku Oxford Diffraction, 2020)
Empirical absorption correction using spherical harmonics,
implemented in SCALE3 ABSPACK scaling algorithm.
;
_exptl_crystal_colour yellow
_exptl_crystal_colour_primary yellow
_exptl_crystal_density_diffrn 2.077
_exptl_crystal_description block
_exptl_crystal_F_000 336
_exptl_crystal_size_max 0.04
_exptl_crystal_size_mid 0.03
_exptl_crystal_size_min 0.03
_refine_diff_density_max 1.395
_refine_diff_density_min -1.342
_refine_diff_density_rms 0.172
_refine_ls_extinction_method none
_refine_ls_goodness_of_fit_ref 1.018
_refine_ls_hydrogen_treatment constr
_refine_ls_matrix_type full
_refine_ls_number_parameters 105
_refine_ls_number_reflns 2200
_refine_ls_number_restraints 0
_refine_ls_restrained_S_all 1.018
_refine_ls_R_factor_all 0.0335
_refine_ls_R_factor_gt 0.0311
_refine_ls_shift/su_max 0.000
_refine_ls_shift/su_mean 0.000
_refine_ls_structure_factor_coef Fsqd
_refine_ls_weighting_details 'w=1/[\s^2^(Fo^2^)+(0.0710P)^2^+0.9200P] where P=(Fo^2^+2Fc^2^)/3'
_refine_ls_weighting_scheme calc
_refine_ls_wR_factor_gt 0.0972
_refine_ls_wR_factor_ref 0.0997
_reflns_Friedel_coverage 0.000
_reflns_number_gt 2083
_reflns_number_total 2200
_reflns_threshold_expression 'I > 2\s(I)'
_cod_data_source_file cm2c00163_si_003.cif
_cod_data_source_block xuejie25cu_173k_auto
_cod_database_code 4004077
_shelx_shelxl_version_number 2014/7
_chemical_oxdiff_formula 'In Fe Cl4 C4N2H14'
_shelx_space_group_comment
;
The symmetry employed for this shelxl refinement is uniquely defined
by the following loop, which should always be used as a source of
symmetry information in preference to the above space-group names.
They are only intended as comments.
;
_shelx_estimated_absorpt_t_max 0.527
_shelx_estimated_absorpt_t_min 0.441
_olex2_refinement_description
;
1. Fixed Uiso
 At 1.2 times of:
  All C(H,H) groups, All N(H,H,H) groups
2.a Secondary CH2 refined with riding coordinates:
 C3(H3A,H3B), C4(H4A,H4B), C1(H1D,H1E), C2(H2D,H2E)
2.b Idealised Me refined as rotating group:
 N2(H2A,H2B,H2C), N1(H1A,H1B,H1C)
;
_olex2_submission_special_instructions 'No special instructions were received'
_oxdiff_exptl_absorpt_empirical_details
;
Empirical correction (ABSPACK) includes:
- Absorption correction using spherical harmonics
- Frame scaling
;
_oxdiff_exptl_absorpt_empirical_full_max 1.236
_oxdiff_exptl_absorpt_empirical_full_min 0.799

loop_
_space_group_symop_operation_xyz
'x, y, z'
'-x, -y, -z'

loop_
_atom_site_label
_atom_site_type_symbol
_atom_site_fract_x
_atom_site_fract_y
_atom_site_fract_z
_atom_site_U_iso_or_equiv
_atom_site_adp_type
_atom_site_occupancy
_atom_site_site_symmetry_order
_atom_site_calc_flag
_atom_site_refinement_flags_posn
_atom_site_refinement_flags_adp
_atom_site_refinement_flags_occupancy
_atom_site_disorder_assembly
_atom_site_disorder_group
In1 In 0.5000 0.5000 0.0000 0.01057(14) Uani 1 2 d S . P . .
Ag1 Ag 0.0000 0.0000 0.0000 0.02665(16) Uani 1 2 d S . P . .
Cl1 Cl 0.74845(13) 0.30529(14) 0.04266(12) 0.0248(2) Uani 1 1 d . . . . .
Cl2 Cl 0.43325(13) 0.55037(14) 0.27012(11) 0.0251(2) Uani 1 1 d . . . . .
Cl3 Cl 0.29806(13) 0.23446(14) -0.04840(12) 0.0250(2) Uani 1 1 d . . . . .
Cl4 Cl 0.05330(14) 0.04105(14) 0.26521(11) 0.0256(2) Uani 1 1 d . . . . .
N2 N 0.0203(5) 0.6104(6) 0.2394(5) 0.0284(9) Uani 1 1 d . . . . .
H2A H 0.1305 0.5862 0.2640 0.034 Uiso 1 1 calc R U . . .
H2B H 0.0221 0.7047 0.1970 0.034 Uiso 1 1 calc R U . . .
H2C H -0.0270 0.5158 0.1749 0.034 Uiso 1 1 calc R U . . .
C3 C -0.0844(5) 0.5063(7) 0.4581(5) 0.0268(9) Uani 1 1 d . . . . .
H3A H -0.1081 0.3927 0.3885 0.032 Uiso 1 1 calc R U . . .
H3B H -0.1800 0.5260 0.5286 0.032 Uiso 1 1 calc R U . . .
C4 C -0.0853(7) 0.6504(6) 0.3736(5) 0.0283(10) Uani 1 1 d . . . . .
H4A H -0.2064 0.6701 0.3451 0.034 Uiso 1 1 calc R U . . .
H4B H -0.0403 0.7604 0.4386 0.034 Uiso 1 1 calc R U . . .
N1 N 0.4576(5) 0.0771(6) 0.2310(5) 0.0281(9) Uani 1 1 d . . . . .
H1A H 0.4996 -0.0241 0.1762 0.034 Uiso 1 1 calc R U . . .
H1B H 0.4534 0.1598 0.1761 0.034 Uiso 1 1 calc R U . . .
H1C H 0.3490 0.0565 0.2605 0.034 Uiso 1 1 calc R U . . .
C1 C 0.5735(6) 0.1409(6) 0.3623(5) 0.0271(9) Uani 1 1 d . . . . .
H1D H 0.5297 0.2533 0.4195 0.033 Uiso 1 1 calc R U . . .
H1E H 0.6912 0.1635 0.3296 0.033 Uiso 1 1 calc R U . . .
C2 C 0.5841(5) 0.0103(6) 0.4604(5) 0.0240(9) Uani 1 1 d . . . . .
H2D H 0.6785 0.0483 0.5345 0.029 Uiso 1 1 calc R U . . .
H2E H 0.6148 -0.1056 0.4000 0.029 Uiso 1 1 calc R U . . .

loop_
_atom_site_aniso_label
_atom_site_aniso_U_11
_atom_site_aniso_U_22
_atom_site_aniso_U_33
_atom_site_aniso_U_23
_atom_site_aniso_U_13
_atom_site_aniso_U_12
In1 0.01034(19) 0.0100(2) 0.0118(2) 0.00346(13) 0.00073(12) 0.00037(12)
Ag1 0.0298(3) 0.0309(3) 0.0197(3) 0.00717(19) -0.00324(18) -0.00135(19)
Cl1 0.0252(5) 0.0246(5) 0.0257(5) 0.0078(4) 0.0014(4) 0.0063(4)
Cl2 0.0226(5) 0.0322(5) 0.0198(5) 0.0039(4) 0.0012(4) 0.0018(4)
Cl3 0.0223(5) 0.0275(5) 0.0269(5) 0.0105(4) -0.0046(4) -0.0065(4)
Cl4 0.0259(5) 0.0301(5) 0.0197(5) 0.0037(4) -0.0017(4) 0.0013(4)
N2 0.0242(19) 0.037(2) 0.026(2) 0.0103(17) -0.0002(16) -0.0002(17)
C3 0.021(2) 0.035(2) 0.027(2) 0.0113(19) 0.0005(18) -0.0020(18)
C4 0.031(2) 0.031(2) 0.024(2) 0.0096(19) 0.0013(18) 0.0052(19)
N1 0.029(2) 0.035(2) 0.0224(19) 0.0116(17) -0.0019(16) -0.0006(17)
C1 0.029(2) 0.029(2) 0.025(2) 0.0095(18) -0.0029(18) -0.0065(18)
C2 0.019(2) 0.031(2) 0.024(2) 0.0096(19) -0.0002(17) 0.0009(17)

loop_
_atom_type_symbol
_atom_type_description
_atom_type_scat_dispersion_real
_atom_type_scat_dispersion_imag
_atom_type_scat_source
C C 0.0181 0.0091 'International Tables Vol C Tables 4.2.6.8 and 6.1.1.4'
H H 0.0000 0.0000 'International Tables Vol C Tables 4.2.6.8 and 6.1.1.4'
Ag Ag 0.1306 4.2820 'International Tables Vol C Tables 4.2.6.8 and 6.1.1.4'
Cl Cl 0.3639 0.7018 'International Tables Vol C Tables 4.2.6.8 and 6.1.1.4'
In In 0.0822 5.0449 'International Tables Vol C Tables 4.2.6.8 and 6.1.1.4'
N N 0.0311 0.0180 'International Tables Vol C Tables 4.2.6.8 and 6.1.1.4'

loop_
_geom_angle_atom_site_label_1
_geom_angle_atom_site_label_2
_geom_angle_atom_site_label_3
_geom_angle
_geom_angle_site_symmetry_1
_geom_angle_site_symmetry_3
_geom_angle_publ_flag
Cl1 In1 Cl1 180.0 . 2_665 ?
Cl2 In1 Cl1 91.02(3) 2_665 . ?
Cl2 In1 Cl1 88.99(3) . . ?
Cl2 In1 Cl1 88.98(3) 2_665 2_665 ?
Cl2 In1 Cl1 91.02(3) . 2_665 ?
Cl2 In1 Cl2 180.00(5) 2_665 . ?
Cl3 In1 Cl1 89.35(3) 2_665 2_665 ?
Cl3 In1 Cl1 89.35(3) . . ?
Cl3 In1 Cl1 90.65(4) 2_665 . ?
Cl3 In1 Cl1 90.65(3) . 2_665 ?
Cl3 In1 Cl2 89.05(4) 2_665 2_665 ?
Cl3 In1 Cl2 90.95(4) 2_665 . ?
Cl3 In1 Cl2 89.05(4) . . ?
Cl3 In1 Cl2 90.95(4) . 2_665 ?
Cl3 In1 Cl3 180.0 . 2_665 ?
Cl1 Ag1 Cl1 180.00(3) 2_655 1_455 ?
Cl3 Ag1 Cl1 91.65(3) 2 2_655 ?
Cl3 Ag1 Cl1 91.65(3) . 1_455 ?
Cl3 Ag1 Cl1 88.35(3) 2 1_455 ?
Cl3 Ag1 Cl1 88.35(3) . 2_655 ?
Cl3 Ag1 Cl3 180.0 2 . ?
Cl4 Ag1 Cl1 87.80(3) . 2_655 ?
Cl4 Ag1 Cl1 92.20(3) . 1_455 ?
Cl4 Ag1 Cl1 92.20(3) 2 2_655 ?
Cl4 Ag1 Cl1 87.80(3) 2 1_455 ?
Cl4 Ag1 Cl3 84.65(3) 2 . ?
Cl4 Ag1 Cl3 95.35(3) 2 2 ?
Cl4 Ag1 Cl3 95.34(3) . . ?
Cl4 Ag1 Cl3 84.66(3) . 2 ?
Cl4 Ag1 Cl4 180.0 . 2 ?
In1 Cl1 Ag1 161.40(4) . 1_655 ?
In1 Cl3 Ag1 157.92(5) . . ?
H2A N2 H2B 109.5 . . ?
H2A N2 H2C 109.5 . . ?
H2B N2 H2C 109.5 . . ?
C4 N2 H2A 109.5 . . ?
C4 N2 H2B 109.5 . . ?
C4 N2 H2C 109.5 . . ?
C3 C3 H3A 108.6 2_566 . ?
C3 C3 H3B 108.6 2_566 . ?
H3A C3 H3B 107.6 . . ?
C4 C3 C3 114.5(5) . 2_566 ?
C4 C3 H3A 108.6 . . ?
C4 C3 H3B 108.6 . . ?
N2 C4 C3 113.3(4) . . ?
N2 C4 H4A 108.9 . . ?
N2 C4 H4B 108.9 . . ?
C3 C4 H4A 108.9 . . ?
C3 C4 H4B 108.9 . . ?
H4A C4 H4B 107.7 . . ?
H1A N1 H1B 109.5 . . ?
H1A N1 H1C 109.5 . . ?
H1B N1 H1C 109.5 . . ?
C1 N1 H1A 109.5 . . ?
C1 N1 H1B 109.5 . . ?
C1 N1 H1C 109.5 . . ?
N1 C1 H1D 109.1 . . ?
N1 C1 H1E 109.1 . . ?
N1 C1 C2 112.3(4) . . ?
H1D C1 H1E 107.9 . . ?
C2 C1 H1D 109.1 . . ?
C2 C1 H1E 109.1 . . ?
C1 C2 C2 113.8(5) . 2_656 ?
C1 C2 H2D 108.8 . . ?
C1 C2 H2E 108.8 . . ?
C2 C2 H2D 108.8 2_656 . ?
C2 C2 H2E 108.8 2_656 . ?
H2D C2 H2E 107.7 . . ?

loop_
_geom_bond_atom_site_label_1
_geom_bond_atom_site_label_2
_geom_bond_distance
_geom_bond_site_symmetry_2
_geom_bond_publ_flag
In1 Cl1 2.5447(10) . ?
In1 Cl1 2.5447(10) 2_665 ?
In1 Cl2 2.5317(10) 2_665 ?
In1 Cl2 2.5318(10) . ?
In1 Cl3 2.5282(10) . ?
In1 Cl3 2.5282(10) 2_665 ?
Ag1 Cl1 3.0612(10) 2_655 ?
Ag1 Cl1 3.0612(10) 1_455 ?
Ag1 Cl3 3.0205(10) . ?
Ag1 Cl3 3.0205(10) 2 ?
Ag1 Cl4 2.4528(10) . ?
Ag1 Cl4 2.4528(10) 2 ?
Cl1 Ag1 3.0612(10) 1_655 ?
N2 H2A 0.9100 . ?
N2 H2B 0.9100 . ?
N2 H2C 0.9100 . ?
N2 C4 1.487(6) . ?
C3 C3 1.523(9) 2_566 ?
C3 H3A 0.9900 . ?
C3 H3B 0.9900 . ?
C3 C4 1.510(6) . ?
C4 H4A 0.9900 . ?
C4 H4B 0.9900 . ?
N1 H1A 0.9100 . ?
N1 H1B 0.9100 . ?
N1 H1C 0.9100 . ?
N1 C1 1.492(6) . ?
C1 H1D 0.9900 . ?
C1 H1E 0.9900 . ?
C1 C2 1.516(6) . ?
C2 C2 1.531(8) 2_656 ?
C2 H2D 0.9900 . ?
C2 H2E 0.9900 . ?

loop_
_geom_torsion_atom_site_label_1
_geom_torsion_atom_site_label_2
_geom_torsion_atom_site_label_3
_geom_torsion_atom_site_label_4
_geom_torsion
_geom_torsion_site_symmetry_1
_geom_torsion_site_symmetry_2
_geom_torsion_site_symmetry_3
_geom_torsion_site_symmetry_4
_geom_torsion_publ_flag
C3 C3 C4 N2 73.6(7) 2_566 . . . ?
N1 C1 C2 C2 -69.1(6) . . . 2_656 ?
